data_4118163
loop_
_publ_author_name
'Henning Arp'
'Judith Baumgartner'
'Christoph Marschner'
'Patrick Zark'
'Thomas M\"uller'

_publ_section_title
;
 Coordination Chemistry of Cyclic Disilylated Stannylenes and Plumbylenes
 to Group 4 Metallocenes
;
_journal_name_full 'Journal of the American Chemical Society'
_journal_page_first 10864
_journal_page_last 10875
_journal_paper_doi 10.1021/ja301547x
_journal_volume 134
_journal_year 2012
_chemical_formula_sum 'C32 H73 Hf P Si8 Sn'
_chemical_formula_weight 1010.77
_chemical_name_systematic
;
 ?
;
_space_group_IT_number 2
_symmetry_cell_setting triclinic
_symmetry_space_group_name_Hall '-P 1'
_symmetry_space_group_name_H-M 'P -1'
_atom_sites_solution_hydrogens geom
_atom_sites_solution_primary direct
_atom_sites_solution_secondary difmap
_audit_creation_method SHELXL-97
_cell_angle_alpha 84.47(3)
_cell_angle_beta 84.22(3)
_cell_angle_gamma 66.37(3)
_cell_formula_units_Z 2
_cell_length_a 11.903(2)
_cell_length_b 12.278(3)
_cell_length_c 19.495(4)
_cell_measurement_reflns_used 5273
_cell_measurement_temperature 100(2)
_cell_measurement_theta_max 52.542
_cell_measurement_theta_min 4.778
_cell_volume 2592.0(11)
_computing_cell_refinement 'Bruker XSCANS'
_computing_data_collection 'Bruker XSCANS'
_computing_data_reduction 'Bruker SHELXTL'
_computing_molecular_graphics 'Bruker SHELXTL'
_computing_publication_material 'Bruker SHELXTL'
_computing_structure_refinement 'SHELXL-97 (Sheldrick, 1997)'
_computing_structure_solution 'SHELXS-97 (Sheldrick, 1990)'
_diffrn_ambient_temperature 100(2)
_diffrn_measured_fraction_theta_full 0.973
_diffrn_measured_fraction_theta_max 0.973
_diffrn_measurement_device_type 'SMART APEX'
_diffrn_measurement_method '\w scans'
_diffrn_radiation_monochromator graphite
_diffrn_radiation_source 'fine-focus sealed tube'
_diffrn_radiation_type MoK\a
_diffrn_radiation_wavelength 0.71073
_diffrn_reflns_av_R_equivalents 0.0650
_diffrn_reflns_av_sigmaI/netI 0.1155
_diffrn_reflns_limit_h_max 14
_diffrn_reflns_limit_h_min -14
_diffrn_reflns_limit_k_max 15
_diffrn_reflns_limit_k_min -15
_diffrn_reflns_limit_l_max 24
_diffrn_reflns_limit_l_min -24
_diffrn_reflns_number 20246
_diffrn_reflns_theta_full 26.36
_diffrn_reflns_theta_max 26.36
_diffrn_reflns_theta_min 1.81
_exptl_absorpt_coefficient_mu 2.717
_exptl_absorpt_correction_T_max 0.7022
_exptl_absorpt_correction_T_min 0.5385
_exptl_absorpt_correction_type multi-scan
_exptl_absorpt_process_details SADABS
_exptl_crystal_colour 'dark red'
_exptl_crystal_density_diffrn 1.295
_exptl_crystal_description plates
_exptl_crystal_F_000 1028
_exptl_crystal_size_max 0.26
_exptl_crystal_size_mid 0.22
_exptl_crystal_size_min 0.14
_refine_diff_density_max 2.809
_refine_diff_density_min -2.779
_refine_diff_density_rms 0.204
_refine_ls_extinction_method none
_refine_ls_goodness_of_fit_ref 1.012
_refine_ls_hydrogen_treatment constr
_refine_ls_matrix_type full
_refine_ls_number_parameters 401
_refine_ls_number_reflns 10307
_refine_ls_number_restraints 0
_refine_ls_restrained_S_all 1.012
_refine_ls_R_factor_all 0.0945
_refine_ls_R_factor_gt 0.0652
_refine_ls_shift/su_max 0.001
_refine_ls_shift/su_mean 0.000
_refine_ls_structure_factor_coef Fsqd
_refine_ls_weighting_details 'calc w=1/[\s^2^(Fo^2^)+(0.0702P)^2^+0.0000P] where P=(Fo^2^+2Fc^2^)/3'
_refine_ls_weighting_scheme calc
_refine_ls_wR_factor_gt 0.1404
_refine_ls_wR_factor_ref 0.1498
_reflns_number_gt 7454
_reflns_number_total 10307
_reflns_threshold_expression >2sigma(I)
_cod_data_source_file ja301547x_si_002_3.cif
_cod_data_source_block 7_764j
_cod_original_cell_volume 2592.0(9)
_cod_database_code 4118163

loop_
_symmetry_equiv_pos_as_xyz
'x, y, z'
'-x, -y, -z'

loop_
_atom_site_label
_atom_site_type_symbol
_atom_site_fract_x
_atom_site_fract_y
_atom_site_fract_z
_atom_site_U_iso_or_equiv
_atom_site_adp_type
_atom_site_occupancy
_atom_site_symmetry_multiplicity
_atom_site_calc_flag
_atom_site_refinement_flags
Hf1 Hf 0.21596(3) 0.26073(3) 0.41326(2) 0.01485(12) Uani 1 1 d .
P1 P 0.2939(2) 0.0620(2) 0.34600(16) 0.0290(6) Uani 1 1 d .
Si1 Si 0.5373(2) 0.3538(2) 0.27694(13) 0.0170(5) Uani 1 1 d .
Si2 Si 0.5326(2) 0.4338(2) 0.16195(14) 0.0217(6) Uani 1 1 d .
Si3 Si 0.3487(2) 0.6001(2) 0.15940(14) 0.0204(6) Uani 1 1 d .
Si4 Si 0.1993(2) 0.5348(2) 0.21245(13) 0.0176(5) Uani 1 1 d .
Si5 Si 0.5908(2) 0.4618(2) 0.35143(14) 0.0198(6) Uani 1 1 d .
Si6 Si 0.7034(2) 0.1664(2) 0.27136(14) 0.0219(6) Uani 1 1 d .
Si7 Si 0.0475(2) 0.7041(2) 0.26111(15) 0.0227(6) Uani 1 1 d .
Si8 Si 0.1087(2) 0.4901(3) 0.12370(15) 0.0272(6) Uani 1 1 d .
Sn1 Sn 0.31163(5) 0.36830(5) 0.30597(3) 0.01632(16) Uani 1 1 d .
C1 C 0.0252(7) 0.2487(9) 0.3786(6) 0.0302(18) Uani 1 1 d .
H17 H 0.0291 0.1817 0.3562 0.036 Uiso 1 1 calc R
C2 C 0.0120(7) 0.2586(9) 0.4498(6) 0.0302(18) Uani 1 1 d .
H16 H 0.0064 0.2004 0.4843 0.036 Uiso 1 1 calc R
C3 C 0.0085(8) 0.3711(8) 0.4609(5) 0.025(2) Uani 1 1 d .
H19 H -0.0009 0.4026 0.5048 0.031 Uiso 1 1 calc R
C4 C 0.0215(8) 0.4308(9) 0.3960(5) 0.023(2) Uani 1 1 d .
H18 H 0.0228 0.5080 0.3888 0.028 Uiso 1 1 calc R
C5 C 0.0319(8) 0.3534(9) 0.3446(5) 0.024(2) Uani 1 1 d .
H20 H 0.0416 0.3686 0.2961 0.028 Uiso 1 1 calc R
C6 C 0.4214(7) 0.1885(8) 0.4571(5) 0.019(2) Uani 1 1 d .
H58 H 0.4904 0.1582 0.4249 0.023 Uiso 1 1 calc R
C7 C 0.3585(8) 0.1234(8) 0.4941(5) 0.021(2) Uani 1 1 d .
H61 H 0.3796 0.0405 0.4918 0.026 Uiso 1 1 calc R
C8 C 0.2603(9) 0.1992(9) 0.5347(5) 0.028(2) Uani 1 1 d .
H60 H 0.2026 0.1784 0.5643 0.034 Uiso 1 1 calc R
C9 C 0.2639(8) 0.3132(9) 0.5230(5) 0.028(2) Uani 1 1 d .
H62 H 0.2075 0.3835 0.5435 0.034 Uiso 1 1 calc R
C10 C 0.3635(8) 0.3062(8) 0.4765(5) 0.024(2) Uani 1 1 d .
H59 H 0.3876 0.3699 0.4608 0.029 Uiso 1 1 calc R
C11 C 0.2372(12) -0.0565(10) 0.3759(8) 0.058(4) Uani 1 1 d .
H23A H 0.1488 -0.0270 0.3677 0.069 Uiso 1 1 calc R
H23B H 0.2815 -0.1264 0.3480 0.069 Uiso 1 1 calc R
C12 C 0.2528(14) -0.0932(11) 0.4470(7) 0.059(4) Uani 1 1 d .
H12A H 0.3162 -0.0716 0.4628 0.089 Uiso 1 1 calc R
H12B H 0.2778 -0.1797 0.4532 0.089 Uiso 1 1 calc R
H12C H 0.1750 -0.0536 0.4740 0.089 Uiso 1 1 calc R
C13 C 0.4611(8) -0.0147(8) 0.3389(5) 0.024(2) Uani 1 1 d .
H21A H 0.4947 0.0389 0.3115 0.029 Uiso 1 1 calc R
H21B H 0.4903 -0.0260 0.3859 0.029 Uiso 1 1 calc R
C14 C 0.5171(9) -0.1364(9) 0.3066(6) 0.038(3) Uani 1 1 d .
H14A H 0.4954 -0.1946 0.3368 0.057 Uiso 1 1 calc R
H14B H 0.6068 -0.1632 0.3012 0.057 Uiso 1 1 calc R
H14C H 0.4849 -0.1288 0.2613 0.057 Uiso 1 1 calc R
C15 C 0.2536(10) 0.0741(11) 0.2528(7) 0.049(4) Uani 1 1 d .
H25A H 0.2563 -0.0041 0.2421 0.059 Uiso 1 1 calc R
H25B H 0.1676 0.1322 0.2496 0.059 Uiso 1 1 calc R
C16 C 0.3305(13) 0.1096(11) 0.1985(7) 0.057(4) Uani 1 1 d .
H16A H 0.3451 0.1767 0.2132 0.085 Uiso 1 1 calc R
H16B H 0.2882 0.1334 0.1555 0.085 Uiso 1 1 calc R
H16C H 0.4094 0.0423 0.1907 0.085 Uiso 1 1 calc R
C17 C 0.6643(9) 0.4763(10) 0.1269(6) 0.038(3) Uani 1 1 d .
H17A H 0.7348 0.4050 0.1125 0.058 Uiso 1 1 calc R
H17B H 0.6875 0.5122 0.1630 0.058 Uiso 1 1 calc R
H17C H 0.6389 0.5338 0.0872 0.058 Uiso 1 1 calc R
C18 C 0.5296(10) 0.3211(9) 0.1034(5) 0.034(3) Uani 1 1 d .
H18A H 0.4953 0.3619 0.0599 0.051 Uiso 1 1 calc R
H18B H 0.4785 0.2805 0.1260 0.051 Uiso 1 1 calc R
H18C H 0.6134 0.2625 0.0939 0.051 Uiso 1 1 calc R
C19 C 0.3682(9) 0.7152(9) 0.2074(6) 0.032(2) Uani 1 1 d .
H19A H 0.4431 0.7258 0.1890 0.048 Uiso 1 1 calc R
H19B H 0.3746 0.6894 0.2565 0.048 Uiso 1 1 calc R
H19C H 0.2971 0.7909 0.2018 0.048 Uiso 1 1 calc R
C20 C 0.3151(10) 0.6713(9) 0.0690(5) 0.034(3) Uani 1 1 d .
H20A H 0.2332 0.7360 0.0700 0.051 Uiso 1 1 calc R
H20B H 0.3180 0.6113 0.0384 0.051 Uiso 1 1 calc R
H20C H 0.3768 0.7033 0.0519 0.051 Uiso 1 1 calc R
C21 C 0.6806(9) 0.3638(9) 0.4224(5) 0.033(2) Uani 1 1 d .
H21C H 0.7629 0.3134 0.4037 0.049 Uiso 1 1 calc R
H21D H 0.6388 0.3135 0.4438 0.049 Uiso 1 1 calc R
H21E H 0.6877 0.4129 0.4572 0.049 Uiso 1 1 calc R
C22 C 0.4532(8) 0.5764(8) 0.3945(5) 0.024(2) Uani 1 1 d .
H22A H 0.4791 0.6263 0.4201 0.035 Uiso 1 1 calc R
H22B H 0.4103 0.5370 0.4265 0.035 Uiso 1 1 calc R
H22C H 0.3978 0.6262 0.3595 0.035 Uiso 1 1 calc R
C23 C 0.6866(10) 0.5396(9) 0.3072(6) 0.032(2) Uani 1 1 d .
H23C H 0.7122 0.5768 0.3415 0.048 Uiso 1 1 calc R
H23D H 0.6384 0.6009 0.2736 0.048 Uiso 1 1 calc R
H23E H 0.7594 0.4819 0.2833 0.048 Uiso 1 1 calc R
C24 C 0.7367(9) 0.0731(8) 0.3548(5) 0.026(2) Uani 1 1 d .
H24A H 0.6762 0.0374 0.3654 0.039 Uiso 1 1 calc R
H24B H 0.7320 0.1233 0.3920 0.039 Uiso 1 1 calc R
H24C H 0.8194 0.0100 0.3505 0.039 Uiso 1 1 calc R
C25 C 0.6839(9) 0.0714(8) 0.2083(6) 0.030(2) Uani 1 1 d .
H25C H 0.7307 -0.0127 0.2216 0.044 Uiso 1 1 calc R
H25D H 0.7141 0.0907 0.1620 0.044 Uiso 1 1 calc R
H25E H 0.5966 0.0863 0.2080 0.044 Uiso 1 1 calc R
C26 C 0.8445(8) 0.1988(9) 0.2428(6) 0.031(2) Uani 1 1 d .
H26A H 0.9176 0.1240 0.2426 0.046 Uiso 1 1 calc R
H26B H 0.8530 0.2513 0.2749 0.046 Uiso 1 1 calc R
H26C H 0.8358 0.2378 0.1963 0.046 Uiso 1 1 calc R
C27 C 0.0894(9) 0.7260(8) 0.3459(6) 0.032(3) Uani 1 1 d .
H27A H 0.0182 0.7861 0.3695 0.048 Uiso 1 1 calc R
H27B H 0.1571 0.7529 0.3392 0.048 Uiso 1 1 calc R
H27C H 0.1151 0.6506 0.3740 0.048 Uiso 1 1 calc R
C28 C -0.1064(9) 0.6973(9) 0.2740(6) 0.033(3) Uani 1 1 d .
H28A H -0.1009 0.6261 0.3032 0.049 Uiso 1 1 calc R
H28B H -0.1349 0.6938 0.2291 0.049 Uiso 1 1 calc R
H28C H -0.1646 0.7684 0.2964 0.049 Uiso 1 1 calc R
C29 C 0.0262(9) 0.8440(9) 0.2042(6) 0.038(3) Uani 1 1 d .
H29A H -0.0065 0.8399 0.1608 0.057 Uiso 1 1 calc R
H29B H 0.1056 0.8508 0.1943 0.057 Uiso 1 1 calc R
H29C H -0.0314 0.9137 0.2280 0.057 Uiso 1 1 calc R
C30 C -0.0017(10) 0.4186(10) 0.1559(6) 0.039(3) Uani 1 1 d .
H30A H -0.0639 0.4693 0.1889 0.059 Uiso 1 1 calc R
H30B H 0.0433 0.3404 0.1787 0.059 Uiso 1 1 calc R
H30C H -0.0421 0.4091 0.1168 0.059 Uiso 1 1 calc R
C31 C 0.0190(11) 0.6300(11) 0.0733(6) 0.047(3) Uani 1 1 d .
H31A H 0.0709 0.6744 0.0593 0.071 Uiso 1 1 calc R
H31B H -0.0528 0.6788 0.1020 0.071 Uiso 1 1 calc R
H31C H -0.0083 0.6103 0.0321 0.071 Uiso 1 1 calc R
C32 C 0.2277(10) 0.3862(12) 0.0625(6) 0.047(3) Uani 1 1 d .
H32A H 0.1866 0.3623 0.0293 0.070 Uiso 1 1 calc R
H32B H 0.2814 0.3154 0.0887 0.070 Uiso 1 1 calc R
H32C H 0.2770 0.4270 0.0377 0.070 Uiso 1 1 calc R

loop_
_atom_site_aniso_label
_atom_site_aniso_U_11
_atom_site_aniso_U_22
_atom_site_aniso_U_33
_atom_site_aniso_U_23
_atom_site_aniso_U_13
_atom_site_aniso_U_12
Hf1 0.00834(18) 0.01073(19) 0.0245(2) 0.00118(15) -0.00200(14) -0.00311(14)
P1 0.0164(12) 0.0181(13) 0.0559(19) -0.0080(12) 0.0012(12) -0.0100(11)
Si1 0.0105(11) 0.0165(12) 0.0246(15) -0.0007(11) -0.0024(10) -0.0058(10)
Si2 0.0166(13) 0.0273(14) 0.0227(15) -0.0002(11) 0.0009(11) -0.0110(11)
Si3 0.0206(13) 0.0217(13) 0.0213(15) 0.0020(11) -0.0025(11) -0.0113(11)
Si4 0.0133(12) 0.0193(13) 0.0215(14) 0.0014(11) -0.0038(10) -0.0077(10)
Si5 0.0155(12) 0.0192(13) 0.0270(15) -0.0030(11) -0.0018(11) -0.0088(11)
Si6 0.0139(12) 0.0177(13) 0.0303(16) -0.0020(11) -0.0017(11) -0.0021(10)
Si7 0.0155(13) 0.0168(13) 0.0338(17) 0.0015(11) 0.0000(11) -0.0052(11)
Si8 0.0224(14) 0.0377(16) 0.0257(16) -0.0015(13) -0.0072(12) -0.0153(13)
Sn1 0.0122(3) 0.0156(3) 0.0216(4) -0.0001(3) -0.0018(3) -0.0061(3)
C1 0.001(3) 0.024(4) 0.058(5) 0.000(4) -0.002(3) 0.003(3)
C2 0.001(3) 0.024(4) 0.058(5) 0.000(4) -0.002(3) 0.003(3)
C3 0.018(5) 0.024(5) 0.032(6) -0.002(4) -0.002(4) -0.007(4)
C4 0.017(5) 0.028(5) 0.023(6) 0.001(4) 0.003(4) -0.009(4)
C5 0.009(4) 0.036(6) 0.023(5) 0.002(4) -0.003(4) -0.006(4)
C6 0.002(4) 0.032(5) 0.016(5) 0.005(4) 0.000(3) -0.001(4)
C7 0.022(5) 0.018(5) 0.029(6) 0.006(4) -0.007(4) -0.013(4)
C8 0.036(6) 0.028(6) 0.020(6) 0.006(4) -0.010(5) -0.013(5)
C9 0.010(4) 0.035(6) 0.036(6) -0.017(5) -0.002(4) -0.001(4)
C10 0.023(5) 0.026(5) 0.027(6) -0.001(4) -0.006(4) -0.013(4)
C11 0.053(8) 0.028(6) 0.093(12) -0.021(7) 0.032(8) -0.022(6)
C12 0.101(12) 0.032(7) 0.054(9) -0.005(6) -0.028(8) -0.030(7)
C13 0.014(5) 0.020(5) 0.039(6) -0.009(4) -0.002(4) -0.006(4)
C14 0.018(5) 0.027(6) 0.067(9) -0.006(5) 0.003(5) -0.007(5)
C15 0.032(6) 0.042(7) 0.070(9) -0.027(6) -0.030(6) -0.001(5)
C16 0.073(10) 0.045(8) 0.047(8) -0.007(6) -0.020(7) -0.014(7)
C17 0.025(6) 0.053(7) 0.034(7) 0.002(5) 0.013(5) -0.017(5)
C18 0.037(6) 0.029(6) 0.029(6) 0.001(5) -0.005(5) -0.004(5)
C19 0.020(5) 0.029(6) 0.045(7) -0.004(5) -0.002(5) -0.008(4)
C20 0.036(6) 0.036(6) 0.034(7) 0.011(5) -0.010(5) -0.019(5)
C21 0.030(6) 0.037(6) 0.030(6) -0.015(5) 0.007(5) -0.011(5)
C22 0.022(5) 0.019(5) 0.030(6) -0.001(4) -0.002(4) -0.008(4)
C23 0.035(6) 0.033(6) 0.041(7) -0.005(5) -0.006(5) -0.025(5)
C24 0.023(5) 0.019(5) 0.035(6) 0.002(4) -0.005(4) -0.009(4)
C25 0.017(5) 0.020(5) 0.050(7) -0.007(5) 0.005(5) -0.006(4)
C26 0.016(5) 0.030(6) 0.045(7) -0.004(5) -0.001(5) -0.007(4)
C27 0.027(5) 0.015(5) 0.054(7) -0.008(5) 0.005(5) -0.008(4)
C28 0.020(5) 0.033(6) 0.044(7) -0.001(5) 0.010(5) -0.011(5)
C29 0.015(5) 0.024(6) 0.057(8) 0.012(5) 0.000(5) 0.008(4)
C30 0.035(6) 0.048(7) 0.039(7) -0.008(6) -0.010(5) -0.017(6)
C31 0.039(7) 0.073(9) 0.036(7) 0.007(6) -0.020(6) -0.027(6)
C32 0.030(6) 0.083(10) 0.033(7) -0.016(6) 0.002(5) -0.027(6)

loop_
_atom_type_symbol
_atom_type_description
_atom_type_scat_dispersion_real
_atom_type_scat_dispersion_imag
_atom_type_scat_source
C C 0.0033 0.0016 'International Tables Vol C Tables 4.2.6.8 and 6.1.1.4'
H H 0.0000 0.0000 'International Tables Vol C Tables 4.2.6.8 and 6.1.1.4'
Hf Hf -0.5830 6.1852 'International Tables Vol C Tables 4.2.6.8 and 6.1.1.4'
P P 0.1023 0.0942 'International Tables Vol C Tables 4.2.6.8 and 6.1.1.4'
Si Si 0.0817 0.0704 'International Tables Vol C Tables 4.2.6.8 and 6.1.1.4'
Sn Sn -0.6537 1.4246 'International Tables Vol C Tables 4.2.6.8 and 6.1.1.4'

loop_
_geom_angle_atom_site_label_1
_geom_angle_atom_site_label_2
_geom_angle_atom_site_label_3
_geom_angle
C3 Hf1 C7 116.0(3)
C3 Hf1 C4 34.0(3)
C7 Hf1 C4 147.9(3)
C3 Hf1 C6 134.7(3)
C7 Hf1 C6 33.4(3)
C4 Hf1 C6 146.5(3)
C3 Hf1 C8 84.1(3)
C7 Hf1 C8 33.1(3)
C4 Hf1 C8 114.8(3)
C6 Hf1 C8 55.5(3)
C3 Hf1 C2 33.3(3)
C7 Hf1 C2 106.5(3)
C4 Hf1 C2 56.0(3)
C6 Hf1 C2 138.8(3)
C8 Hf1 C2 84.7(4)
C3 Hf1 C9 80.6(3)
C7 Hf1 C9 54.4(3)
C4 Hf1 C9 98.8(3)
C6 Hf1 C9 54.5(3)
C8 Hf1 C9 33.3(3)
C2 Hf1 C9 99.0(3)
C3 Hf1 C5 55.2(3)
C7 Hf1 C5 159.5(3)
C4 Hf1 C5 33.2(3)
C6 Hf1 C5 166.0(3)
C8 Hf1 C5 137.6(3)
C2 Hf1 C5 55.3(3)
C9 Hf1 C5 131.6(3)
C3 Hf1 C1 54.2(3)
C7 Hf1 C1 126.5(3)
C4 Hf1 C1 54.9(3)
C6 Hf1 C1 157.2(3)
C8 Hf1 C1 115.0(3)
C2 Hf1 C1 32.6(3)
C9 Hf1 C1 131.1(3)
C5 Hf1 C1 33.0(3)
C3 Hf1 C10 108.9(3)
C7 Hf1 C10 54.5(3)
C4 Hf1 C10 113.9(3)
C6 Hf1 C10 32.8(3)
C8 Hf1 C10 55.0(3)
C2 Hf1 C10 131.5(3)
C9 Hf1 C10 32.6(3)
C5 Hf1 C10 143.4(3)
C1 Hf1 C10 162.8(3)
C3 Hf1 P1 126.8(2)
C7 Hf1 P1 80.2(2)
C4 Hf1 P1 124.3(2)
C6 Hf1 P1 87.7(2)
C8 Hf1 P1 106.7(2)
C2 Hf1 P1 94.7(2)
C9 Hf1 P1 134.6(2)
C5 Hf1 P1 91.3(2)
C1 Hf1 P1 75.0(2)
C10 Hf1 P1 120.0(2)
C3 Hf1 Sn1 118.4(2)
C7 Hf1 Sn1 117.5(2)
C4 Hf1 Sn1 85.4(2)
C6 Hf1 Sn1 85.0(2)
C8 Hf1 Sn1 135.1(2)
C2 Hf1 Sn1 136.0(2)
C9 Hf1 Sn1 108.0(2)
C5 Hf1 Sn1 81.0(2)
C1 Hf1 Sn1 109.5(2)
C10 Hf1 Sn1 80.3(2)
P1 Hf1 Sn1 90.53(7)
C13 P1 C11 104.8(5)
C13 P1 C15 102.3(5)
C11 P1 C15 95.7(6)
C13 P1 Hf1 113.0(3)
C11 P1 Hf1 119.9(4)
C15 P1 Hf1 118.3(4)
Si5 Si1 Si2 111.98(13)
Si5 Si1 Si6 106.14(13)
Si2 Si1 Si6 103.05(14)
Si5 Si1 Sn1 111.85(12)
Si2 Si1 Sn1 102.95(11)
Si6 Si1 Sn1 120.53(12)
C17 Si2 C18 106.6(5)
C17 Si2 Si3 110.0(4)
C18 Si2 Si3 109.6(3)
C17 Si2 Si1 117.2(4)
C18 Si2 Si1 108.7(3)
Si3 Si2 Si1 104.63(14)
C19 Si3 C20 104.6(5)
C19 Si3 Si2 106.8(3)
C20 Si3 Si2 112.6(4)
C19 Si3 Si4 113.4(3)
C20 Si3 Si4 114.0(3)
Si2 Si3 Si4 105.37(13)
Si8 Si4 Si3 106.75(14)
Si8 Si4 Si7 106.05(14)
Si3 Si4 Si7 104.78(13)
Si8 Si4 Sn1 120.00(12)
Si3 Si4 Sn1 105.49(11)
Si7 Si4 Sn1 112.63(12)
C21 Si5 C22 105.7(4)
C21 Si5 C23 106.2(5)
C22 Si5 C23 107.3(4)
C21 Si5 Si1 111.7(3)
C22 Si5 Si1 112.2(3)
C23 Si5 Si1 113.2(4)
C25 Si6 C24 106.1(4)
C25 Si6 C26 109.4(5)
C24 Si6 C26 106.7(4)
C25 Si6 Si1 112.6(3)
C24 Si6 Si1 116.0(3)
C26 Si6 Si1 105.9(3)
C27 Si7 C28 107.5(5)
C27 Si7 C29 107.2(5)
C28 Si7 C29 105.9(5)
C27 Si7 Si4 110.9(3)
C28 Si7 Si4 113.4(4)
C29 Si7 Si4 111.6(4)
C31 Si8 C30 106.6(5)
C31 Si8 C32 108.2(6)
C30 Si8 C32 107.1(5)
C31 Si8 Si4 109.5(4)
C30 Si8 Si4 113.4(4)
C32 Si8 Si4 111.7(4)
Si4 Sn1 Si1 99.41(8)
Si4 Sn1 Hf1 129.95(6)
Si1 Sn1 Hf1 130.25(6)
C2 C1 C5 109.8(10)
C2 C1 Hf1 72.7(5)
C5 C1 Hf1 73.1(5)
C1 C2 C3 106.7(9)
C1 C2 Hf1 74.7(5)
C3 C2 Hf1 71.7(5)
C2 C3 C4 109.4(9)
C2 C3 Hf1 75.0(5)
C4 C3 Hf1 73.7(5)
C5 C4 C3 106.8(9)
C5 C4 Hf1 75.0(5)
C3 C4 Hf1 72.3(5)
C4 C5 C1 107.3(9)
C4 C5 Hf1 71.8(5)
C1 C5 Hf1 73.9(5)
C10 C6 C7 107.3(8)
C10 C6 Hf1 75.5(5)
C7 C6 Hf1 72.5(5)
C8 C7 C6 109.6(8)
C8 C7 Hf1 74.3(5)
C6 C7 Hf1 74.0(5)
C7 C8 C9 106.2(9)
C7 C8 Hf1 72.6(5)
C9 C8 Hf1 74.0(6)
C10 C9 C8 109.2(9)
C10 C9 Hf1 74.9(6)
C8 C9 Hf1 72.7(6)
C9 C10 C6 107.7(8)
C9 C10 Hf1 72.5(5)
C6 C10 Hf1 71.7(5)
C12 C11 P1 113.3(10)
C14 C13 P1 118.0(6)
C16 C15 P1 117.8(8)

loop_
_geom_bond_atom_site_label_1
_geom_bond_atom_site_label_2
_geom_bond_distance
Hf1 C3 2.427(9)
Hf1 C7 2.437(9)
Hf1 C4 2.445(9)
Hf1 C6 2.456(8)
Hf1 C8 2.458(9)
Hf1 C2 2.470(9)
Hf1 C9 2.475(10)
Hf1 C5 2.487(9)
Hf1 C1 2.496(9)
Hf1 C10 2.504(9)
Hf1 P1 2.663(3)
Hf1 Sn1 2.7585(11)
P1 C13 1.826(9)
P1 C11 1.859(11)
P1 C15 1.903(12)
Si1 Si5 2.346(4)
Si1 Si2 2.356(4)
Si1 Si6 2.361(4)
Si1 Sn1 2.626(2)
Si2 C17 1.889(10)
Si2 C18 1.890(11)
Si2 Si3 2.320(4)
Si3 C19 1.867(10)
Si3 C20 1.896(10)
Si3 Si4 2.343(3)
Si4 Si8 2.343(4)
Si4 Si7 2.347(4)
Si4 Sn1 2.622(3)
Si5 C21 1.857(11)
Si5 C22 1.863(9)
Si5 C23 1.863(10)
Si6 C25 1.865(10)
Si6 C24 1.876(10)
Si6 C26 1.895(9)
Si7 C27 1.847(11)
Si7 C28 1.858(9)
Si7 C29 1.893(10)
Si8 C31 1.863(12)
Si8 C30 1.883(11)
Si8 C32 1.887(12)
C1 C2 1.393(15)
C1 C5 1.416(13)
C2 C3 1.402(13)
C3 C4 1.426(13)
C4 C5 1.410(13)
C6 C10 1.400(13)
C6 C7 1.408(12)
C7 C8 1.393(14)
C8 C9 1.414(13)
C9 C10 1.397(13)
C11 C12 1.423(17)
C13 C14 1.540(13)
C15 C16 1.479(17)

loop_
_geom_torsion_atom_site_label_1
_geom_torsion_atom_site_label_2
_geom_torsion_atom_site_label_3
_geom_torsion_atom_site_label_4
_geom_torsion
C3 Hf1 P1 C13 -164.5(5)
C7 Hf1 P1 C13 -49.2(4)
C4 Hf1 P1 C13 153.4(4)
C6 Hf1 P1 C13 -16.4(4)
C8 Hf1 P1 C13 -69.3(5)
C2 Hf1 P1 C13 -155.2(4)
C9 Hf1 P1 C13 -47.7(5)
C5 Hf1 P1 C13 149.6(4)
C1 Hf1 P1 C13 178.6(4)
C10 Hf1 P1 C13 -10.5(5)
Sn1 Hf1 P1 C13 68.6(4)
C3 Hf1 P1 C11 -40.1(7)
C7 Hf1 P1 C11 75.2(6)
C4 Hf1 P1 C11 -82.2(6)
C6 Hf1 P1 C11 108.0(6)
C8 Hf1 P1 C11 55.1(6)
C2 Hf1 P1 C11 -30.7(6)
C9 Hf1 P1 C11 76.7(7)
C5 Hf1 P1 C11 -86.0(6)
C1 Hf1 P1 C11 -57.0(6)
C10 Hf1 P1 C11 113.9(6)
Sn1 Hf1 P1 C11 -167.0(6)
C3 Hf1 P1 C15 76.1(5)
C7 Hf1 P1 C15 -168.6(5)
C4 Hf1 P1 C15 34.0(5)
C6 Hf1 P1 C15 -135.8(5)
C8 Hf1 P1 C15 171.3(5)
C2 Hf1 P1 C15 85.4(5)
C9 Hf1 P1 C15 -167.1(5)
C5 Hf1 P1 C15 30.2(5)
C1 Hf1 P1 C15 59.2(5)
C10 Hf1 P1 C15 -129.9(5)
Sn1 Hf1 P1 C15 -50.8(5)
Si5 Si1 Si2 C17 44.8(4)
Si6 Si1 Si2 C17 -68.9(4)
Sn1 Si1 Si2 C17 165.1(4)
Si5 Si1 Si2 C18 165.6(4)
Si6 Si1 Si2 C18 52.0(4)
Sn1 Si1 Si2 C18 -74.1(4)
Si5 Si1 Si2 Si3 -77.33(16)
Si6 Si1 Si2 Si3 169.02(13)
Sn1 Si1 Si2 Si3 42.97(14)
C17 Si2 Si3 C19 -54.7(5)
C18 Si2 Si3 C19 -171.6(5)
Si1 Si2 Si3 C19 72.0(4)
C17 Si2 Si3 C20 59.6(5)
C18 Si2 Si3 C20 -57.3(5)
Si1 Si2 Si3 C20 -173.7(4)
C17 Si2 Si3 Si4 -175.5(4)
C18 Si2 Si3 Si4 67.6(4)
Si1 Si2 Si3 Si4 -48.81(16)
C19 Si3 Si4 Si8 147.2(4)
C20 Si3 Si4 Si8 27.7(4)
Si2 Si3 Si4 Si8 -96.37(16)
C19 Si3 Si4 Si7 35.0(4)
C20 Si3 Si4 Si7 -84.6(4)
Si2 Si3 Si4 Si7 151.42(14)
C19 Si3 Si4 Sn1 -84.1(4)
C20 Si3 Si4 Sn1 156.4(4)
Si2 Si3 Si4 Sn1 32.34(16)
Si2 Si1 Si5 C21 -146.6(4)
Si6 Si1 Si5 C21 -34.9(4)
Sn1 Si1 Si5 C21 98.4(4)
Si2 Si1 Si5 C22 94.9(3)
Si6 Si1 Si5 C22 -153.3(3)
Sn1 Si1 Si5 C22 -20.0(4)
Si2 Si1 Si5 C23 -26.7(4)
Si6 Si1 Si5 C23 85.0(4)
Sn1 Si1 Si5 C23 -141.7(4)
Si5 Si1 Si6 C25 -175.1(4)
Si2 Si1 Si6 C25 -57.3(4)
Sn1 Si1 Si6 C25 56.5(4)
Si5 Si1 Si6 C24 62.4(4)
Si2 Si1 Si6 C24 -179.7(3)
Sn1 Si1 Si6 C24 -65.9(4)
Si5 Si1 Si6 C26 -55.7(4)
Si2 Si1 Si6 C26 62.1(4)
Sn1 Si1 Si6 C26 175.9(4)
Si8 Si4 Si7 C27 164.4(3)
Si3 Si4 Si7 C27 -82.9(4)
Sn1 Si4 Si7 C27 31.3(4)
Si8 Si4 Si7 C28 43.3(4)
Si3 Si4 Si7 C28 156.0(4)
Sn1 Si4 Si7 C28 -89.8(4)
Si8 Si4 Si7 C29 -76.1(4)
Si3 Si4 Si7 C29 36.6(4)
Sn1 Si4 Si7 C29 150.8(4)
Si3 Si4 Si8 C31 -67.9(4)
Si7 Si4 Si8 C31 43.4(4)
Sn1 Si4 Si8 C31 172.4(4)
Si3 Si4 Si8 C30 173.2(4)
Si7 Si4 Si8 C30 -75.5(4)
Sn1 Si4 Si8 C30 53.5(4)
Si3 Si4 Si8 C32 52.0(5)
Si7 Si4 Si8 C32 163.3(4)
Sn1 Si4 Si8 C32 -67.7(5)
Si8 Si4 Sn1 Si1 114.45(14)
Si3 Si4 Sn1 Si1 -5.91(13)
Si7 Si4 Sn1 Si1 -119.63(12)
Si8 Si4 Sn1 Hf1 -72.22(15)
Si3 Si4 Sn1 Hf1 167.42(8)
Si7 Si4 Sn1 Hf1 53.70(14)
Si5 Si1 Sn1 Si4 98.81(12)
Si2 Si1 Sn1 Si4 -21.59(12)
Si6 Si1 Sn1 Si4 -135.45(14)
Si5 Si1 Sn1 Hf1 -74.49(13)
Si2 Si1 Sn1 Hf1 165.11(8)
Si6 Si1 Sn1 Hf1 51.25(17)
C3 Hf1 Sn1 Si4 -26.4(3)
C7 Hf1 Sn1 Si4 -173.9(3)
C4 Hf1 Sn1 Si4 -17.5(2)
C6 Hf1 Sn1 Si4 -165.4(2)
C8 Hf1 Sn1 Si4 -138.6(3)
C2 Hf1 Sn1 Si4 9.6(4)
C9 Hf1 Sn1 Si4 -115.3(2)
C5 Hf1 Sn1 Si4 15.6(2)
C1 Hf1 Sn1 Si4 32.6(3)
C10 Hf1 Sn1 Si4 -132.7(2)
P1 Hf1 Sn1 Si4 106.87(10)
C3 Hf1 Sn1 Si1 144.9(3)
C7 Hf1 Sn1 Si1 -2.5(3)
C4 Hf1 Sn1 Si1 153.8(2)
C6 Hf1 Sn1 Si1 5.9(2)
C8 Hf1 Sn1 Si1 32.8(3)
C2 Hf1 Sn1 Si1 -179.0(4)
C9 Hf1 Sn1 Si1 56.1(2)
C5 Hf1 Sn1 Si1 -173.0(2)
C1 Hf1 Sn1 Si1 -156.0(3)
C10 Hf1 Sn1 Si1 38.6(2)
P1 Hf1 Sn1 Si1 -81.77(10)
C3 Hf1 C1 C2 -38.2(6)
C7 Hf1 C1 C2 59.8(7)
C4 Hf1 C1 C2 -80.3(6)
C6 Hf1 C1 C2 83.2(10)
C8 Hf1 C1 C2 23.5(7)
C9 Hf1 C1 C2 -11.8(8)
C5 Hf1 C1 C2 -117.7(9)
C10 Hf1 C1 C2 -27.2(13)
P1 Hf1 C1 C2 125.2(6)
Sn1 Hf1 C1 C2 -149.7(5)
C3 Hf1 C1 C5 79.5(6)
C7 Hf1 C1 C5 177.5(5)
C4 Hf1 C1 C5 37.4(5)
C6 Hf1 C1 C5 -159.1(7)
C8 Hf1 C1 C5 141.2(6)
C2 Hf1 C1 C5 117.7(9)
C9 Hf1 C1 C5 106.0(7)
C10 Hf1 C1 C5 90.6(12)
P1 Hf1 C1 C5 -117.1(6)
Sn1 Hf1 C1 C5 -32.0(6)
C5 C1 C2 C3 0.8(10)
Hf1 C1 C2 C3 65.0(6)
C5 C1 C2 Hf1 -64.2(6)
C3 Hf1 C2 C1 113.9(9)
C7 Hf1 C2 C1 -133.6(6)
C4 Hf1 C2 C1 76.5(6)
C6 Hf1 C2 C1 -144.3(6)
C8 Hf1 C2 C1 -158.8(6)
C9 Hf1 C2 C1 171.0(6)
C5 Hf1 C2 C1 36.0(6)
C10 Hf1 C2 C1 169.6(5)
P1 Hf1 C2 C1 -52.4(6)
Sn1 Hf1 C2 C1 43.2(7)
C7 Hf1 C2 C3 112.5(6)
C4 Hf1 C2 C3 -37.4(6)
C6 Hf1 C2 C3 101.8(7)
C8 Hf1 C2 C3 87.4(6)
C9 Hf1 C2 C3 57.2(6)
C5 Hf1 C2 C3 -77.9(6)
C1 Hf1 C2 C3 -113.9(9)
C10 Hf1 C2 C3 55.7(7)
P1 Hf1 C2 C3 -166.3(6)
Sn1 Hf1 C2 C3 -70.7(7)
C1 C2 C3 C4 -0.8(10)
Hf1 C2 C3 C4 66.3(6)
C1 C2 C3 Hf1 -67.1(6)
C7 Hf1 C3 C2 -80.3(7)
C4 Hf1 C3 C2 115.8(9)
C6 Hf1 C3 C2 -114.9(6)
C8 Hf1 C3 C2 -89.3(6)
C9 Hf1 C3 C2 -122.7(6)
C5 Hf1 C3 C2 78.1(7)
C1 Hf1 C3 C2 37.4(6)
C10 Hf1 C3 C2 -139.2(6)
P1 Hf1 C3 C2 17.2(7)
Sn1 Hf1 C3 C2 131.8(5)
C7 Hf1 C3 C4 163.9(5)
C6 Hf1 C3 C4 129.2(6)
C8 Hf1 C3 C4 154.8(6)
C2 Hf1 C3 C4 -115.8(9)
C9 Hf1 C3 C4 121.4(6)
C5 Hf1 C3 C4 -37.7(5)
C1 Hf1 C3 C4 -78.5(6)
C10 Hf1 C3 C4 105.0(6)
P1 Hf1 C3 C4 -98.7(6)
Sn1 Hf1 C3 C4 16.0(6)
C2 C3 C4 C5 0.5(10)
Hf1 C3 C4 C5 67.7(6)
C2 C3 C4 Hf1 -67.2(6)
C3 Hf1 C4 C5 -113.5(8)
C7 Hf1 C4 C5 -141.5(6)
C6 Hf1 C4 C5 154.3(5)
C8 Hf1 C4 C5 -141.3(5)
C2 Hf1 C4 C5 -77.0(6)
C9 Hf1 C4 C5 -171.9(5)
C1 Hf1 C4 C5 -37.2(5)
C10 Hf1 C4 C5 157.8(5)
P1 Hf1 C4 C5 -7.0(6)
Sn1 Hf1 C4 C5 80.5(5)
C7 Hf1 C4 C3 -28.0(9)
C6 Hf1 C4 C3 -92.1(7)
C8 Hf1 C4 C3 -27.8(7)
C2 Hf1 C4 C3 36.5(6)
C9 Hf1 C4 C3 -58.4(6)
C5 Hf1 C4 C3 113.5(8)
C1 Hf1 C4 C3 76.3(6)
C10 Hf1 C4 C3 -88.6(6)
P1 Hf1 C4 C3 106.5(5)
Sn1 Hf1 C4 C3 -166.0(6)
C3 C4 C5 C1 0.0(10)
Hf1 C4 C5 C1 65.8(6)
C3 C4 C5 Hf1 -65.8(6)
C2 C1 C5 C4 -0.5(10)
Hf1 C1 C5 C4 -64.5(6)
C2 C1 C5 Hf1 63.9(6)
C3 Hf1 C5 C4 38.7(5)
C7 Hf1 C5 C4 109.3(10)
C6 Hf1 C5 C4 -99.8(14)
C8 Hf1 C5 C4 57.4(7)
C2 Hf1 C5 C4 79.5(6)
C9 Hf1 C5 C4 10.7(7)
C1 Hf1 C5 C4 114.9(8)
C10 Hf1 C5 C4 -35.3(8)
P1 Hf1 C5 C4 174.2(5)
Sn1 Hf1 C5 C4 -95.4(5)
C3 Hf1 C5 C1 -76.2(6)
C7 Hf1 C5 C1 -5.7(13)
C4 Hf1 C5 C1 -114.9(8)
C6 Hf1 C5 C1 145.2(12)
C8 Hf1 C5 C1 -57.5(8)
C2 Hf1 C5 C1 -35.5(6)
C9 Hf1 C5 C1 -104.3(7)
C10 Hf1 C5 C1 -150.3(6)
P1 Hf1 C5 C1 59.3(6)
Sn1 Hf1 C5 C1 149.6(6)
C3 Hf1 C6 C10 -45.9(7)
C7 Hf1 C6 C10 -113.8(8)
C4 Hf1 C6 C10 5.9(8)
C8 Hf1 C6 C10 -77.4(6)
C2 Hf1 C6 C10 -94.9(7)
C9 Hf1 C6 C10 -36.4(5)
C5 Hf1 C6 C10 84.2(14)
C1 Hf1 C6 C10 -149.2(8)
P1 Hf1 C6 C10 170.6(5)
Sn1 Hf1 C6 C10 79.8(5)
C3 Hf1 C6 C7 67.9(7)
C4 Hf1 C6 C7 119.7(7)
C8 Hf1 C6 C7 36.4(5)
C2 Hf1 C6 C7 18.9(8)
C9 Hf1 C6 C7 77.4(6)
C5 Hf1 C6 C7 -162.0(12)
C1 Hf1 C6 C7 -35.3(11)
C10 Hf1 C6 C7 113.8(8)
P1 Hf1 C6 C7 -75.6(5)
Sn1 Hf1 C6 C7 -166.3(6)
C10 C6 C7 C8 1.7(10)
Hf1 C6 C7 C8 -66.4(7)
C10 C6 C7 Hf1 68.1(6)
C3 Hf1 C7 C8 -16.6(7)
C4 Hf1 C7 C8 0.4(9)
C6 Hf1 C7 C8 116.2(8)
C2 Hf1 C7 C8 -50.9(6)
C9 Hf1 C7 C8 38.4(6)
C5 Hf1 C7 C8 -76.1(11)
C1 Hf1 C7 C8 -80.0(7)
C10 Hf1 C7 C8 78.7(6)
P1 Hf1 C7 C8 -142.9(6)
Sn1 Hf1 C7 C8 131.6(5)
C3 Hf1 C7 C6 -132.8(6)
C4 Hf1 C7 C6 -115.8(7)
C8 Hf1 C7 C6 -116.2(8)
C2 Hf1 C7 C6 -167.1(6)
C9 Hf1 C7 C6 -77.8(6)
C5 Hf1 C7 C6 167.6(8)
C1 Hf1 C7 C6 163.8(5)
C10 Hf1 C7 C6 -37.5(5)
P1 Hf1 C7 C6 100.8(6)
Sn1 Hf1 C7 C6 15.4(6)
C6 C7 C8 C9 -0.7(11)
Hf1 C7 C8 C9 -66.9(7)
C6 C7 C8 Hf1 66.2(6)
C3 Hf1 C8 C7 165.0(6)
C4 Hf1 C8 C7 -179.8(5)
C6 Hf1 C8 C7 -36.9(5)
C2 Hf1 C8 C7 131.6(6)
C9 Hf1 C8 C7 -113.2(8)
C5 Hf1 C8 C7 149.7(5)
C1 Hf1 C8 C7 119.2(6)
C10 Hf1 C8 C7 -77.0(6)
P1 Hf1 C8 C7 38.3(6)
Sn1 Hf1 C8 C7 -70.0(6)
C3 Hf1 C8 C9 -81.8(6)
C7 Hf1 C8 C9 113.2(8)
C4 Hf1 C8 C9 -66.6(6)
C6 Hf1 C8 C9 76.3(6)
C2 Hf1 C8 C9 -115.2(6)
C5 Hf1 C8 C9 -97.1(7)
C1 Hf1 C8 C9 -127.6(6)
C10 Hf1 C8 C9 36.2(5)
P1 Hf1 C8 C9 151.5(5)
Sn1 Hf1 C8 C9 43.2(7)
C7 C8 C9 C10 -0.6(11)
Hf1 C8 C9 C10 -66.5(7)
C7 C8 C9 Hf1 66.0(6)
C3 Hf1 C9 C10 -150.2(6)
C7 Hf1 C9 C10 78.1(6)
C4 Hf1 C9 C10 -121.3(6)
C6 Hf1 C9 C10 36.7(5)
C8 Hf1 C9 C10 116.2(8)
C2 Hf1 C9 C10 -178.0(6)
C5 Hf1 C9 C10 -127.2(6)
C1 Hf1 C9 C10 -171.6(5)
P1 Hf1 C9 C10 76.3(6)
Sn1 Hf1 C9 C10 -33.3(6)
C3 Hf1 C9 C8 93.7(6)
C7 Hf1 C9 C8 -38.1(6)
C4 Hf1 C9 C8 122.6(6)
C6 Hf1 C9 C8 -79.5(6)
C2 Hf1 C9 C8 65.8(6)
C5 Hf1 C9 C8 116.7(6)
C1 Hf1 C9 C8 72.2(7)
C10 Hf1 C9 C8 -116.2(8)
P1 Hf1 C9 C8 -39.9(7)
Sn1 Hf1 C9 C8 -149.4(5)
C8 C9 C10 C6 1.6(11)
Hf1 C9 C10 C6 -63.6(6)
C8 C9 C10 Hf1 65.1(7)
C7 C6 C10 C9 -2.0(10)
Hf1 C6 C10 C9 64.1(7)
C7 C6 C10 Hf1 -66.1(6)
C3 Hf1 C10 C9 31.2(6)
C7 Hf1 C10 C9 -77.8(6)
C4 Hf1 C10 C9 67.5(6)
C6 Hf1 C10 C9 -116.1(8)
C8 Hf1 C10 C9 -37.0(6)
C2 Hf1 C10 C9 2.6(7)
C5 Hf1 C10 C9 87.8(7)
C1 Hf1 C10 C9 21.8(13)
P1 Hf1 C10 C9 -127.0(5)
Sn1 Hf1 C10 C9 148.1(6)
C3 Hf1 C10 C6 147.3(5)
C7 Hf1 C10 C6 38.3(5)
C4 Hf1 C10 C6 -176.4(5)
C8 Hf1 C10 C6 79.1(6)
C2 Hf1 C10 C6 118.7(6)
C9 Hf1 C10 C6 116.1(8)
C5 Hf1 C10 C6 -156.2(5)
C1 Hf1 C10 C6 137.9(10)
P1 Hf1 C10 C6 -10.9(6)
Sn1 Hf1 C10 C6 -95.9(5)
C13 P1 C11 C12 75.1(11)
C15 P1 C11 C12 179.5(10)
Hf1 P1 C11 C12 -53.1(12)
C11 P1 C13 C14 42.5(10)
C15 P1 C13 C14 -56.9(9)
Hf1 P1 C13 C14 174.9(7)
C13 P1 C15 C16 -43.5(10)
C11 P1 C15 C16 -150.0(9)
Hf1 P1 C15 C16 81.4(9)
